data_1577136
loop_
_publ_author_name
'Goodall, Joe'
'Sajjad, M. Arif'
'Furfari, Samantha Kathleen'
'Hatcher, Theo S.'
'Weller, Andrew S.'
'Macgregor, Stuart Alan'
'Lynam, Jason Martin'
'Warren, Mark R.'
'Page, Samuel J.'
'Tizzard, Graham J.'
'Altus, Kris Mark'

_publ_section_title
;
 The Characterisation and Reactivity of a Rh III \h1 -\s-Alkane Complex
 and the Role of a Structurally Responsive Phosphine Ligand in Solid-State
 Molecular Organometallic Chemistry
;
_journal_name_full 'Chemical Science'
_journal_paper_doi 10.1039/D6SC02133F
_journal_year 2026
_chemical_formula_moiety 'C32 H12 B F24, C27 H52 P2 Rh'
_chemical_formula_sum 'C59 H64 B F24 P2 Rh'
_chemical_formula_weight 1404.76
_space_group_crystal_system monoclinic
_space_group_IT_number 14
_space_group_name_Hall '-P 2yn'
_space_group_name_H-M_alt 'P 1 21/n 1'
_atom_sites_solution_hydrogens geom
_audit_creation_date 2025-01-10
_audit_creation_method
;
Olex2 1.5
(compiled 2024.02.16 svn.r378c4104 for OlexSys, GUI svn.r6928)
;
_audit_update_record
;
2025-07-14 deposited with the CCDC.	2026-04-24 downloaded from the CCDC.
;
_cell_angle_alpha 90
_cell_angle_beta 112.0440(10)
_cell_angle_gamma 90
_cell_formula_units_Z 4
_cell_length_a 21.39780(10)
_cell_length_b 12.92970(10)
_cell_length_c 23.21930(10)
_cell_measurement_reflns_used 48475
_cell_measurement_temperature 110.00(10)
_cell_measurement_theta_max 76.7890
_cell_measurement_theta_min 3.9690
_cell_volume 5954.40(7)
_computing_cell_refinement 'CrysAlisPro 1.171.41.113a (Rigaku OD, 2021)'
_computing_data_collection 'CrysAlisPro 1.171.41.113a (Rigaku OD, 2021)'
_computing_data_reduction 'CrysAlisPro 1.171.41.113a (Rigaku OD, 2021)'
_computing_molecular_graphics 'Olex2 1.5 (Dolomanov et al., 2009)'
_computing_publication_material 'Olex2 1.5 (Dolomanov et al., 2009)'
_computing_structure_refinement 'SHELXL 2019/3 (Sheldrick, 2015)'
_computing_structure_solution 'SHELXT 2018/2 (Sheldrick, 2018)'
_diffrn_ambient_temperature 110.15
_diffrn_detector_area_resol_mean 10.0000
_diffrn_detector_type HyPix
_diffrn_measured_fraction_theta_full 1.000
_diffrn_measured_fraction_theta_max 0.985
_diffrn_measurement_details
;
List of Runs (angles in degrees, time in seconds):

  # Type    Start    End  Width  t~exp~   \w     \q     \k     \f   Frames
#--------------------------------------------------------------------------
  1  \w    -64.00  -4.00   0.50    0.29    --  -48.95  72.00  37.00  120
  2  \w   -116.00 -30.00   0.50    0.29    --  -48.95 -72.00 -93.00  172
  3  \w     62.00 118.00   0.50    0.29    --   48.95  72.00  37.00  112
  4  \w    138.00 164.00   0.50    1.15    --  107.75  72.00  37.00   52
  5  \w     41.00 126.00   0.50    1.15    --  107.75 -72.00 -93.00  170
  6  \w     92.00 134.00   0.50    1.15    --  107.75  72.00  37.00   84
  7  \w    -84.00 -14.00   0.50    0.29    --  -48.95 125.00 -60.00  140
  8  \w   -111.00 -73.00   0.50    0.29    --  -48.95-125.00-150.00   76
  9  \w   -118.00 -92.00   0.50    0.29    --  -48.95-125.00  30.00   52
 10  \w   -100.00 -74.00   0.50    0.29    --  -48.95-125.00  60.00   52
 11  \w     36.00  62.00   0.50    0.29    --   48.95-125.00 -90.00   52
 12  \w    -13.00  32.00   0.50    0.29    --   48.95 -72.00 -93.00   90
 13  \w     49.00  93.00   0.50    0.29    --   48.95-125.00 120.00   88
 14  \w    -21.00  64.00   0.50    0.29    --   48.95 -57.00 120.00  170
 15  \w     96.00 177.00   0.50    1.15    --  107.75  37.00-120.00  162
 16  \w     39.00 106.00   0.50    1.15    --  107.75 -99.00 150.00  134
 17  \w     60.00 104.00   0.50    1.15    --  107.75-125.00  60.00   88
 18  \w     95.00 178.00   0.50    1.15    --  107.75  37.00 -30.00  166
 19  \w     63.00 105.00   0.50    1.15    --  107.75 -99.00 -60.00   84
 20  \w     37.00 106.00   0.50    1.15    --  107.75 -99.00  60.00  138
 21  \w     43.00  84.00   0.50    1.15    --  107.75 -99.00 -90.00   82
 22  \w     92.00 120.00   0.50    1.15    --  107.75 -37.00   0.00   56
 23  \w     93.00 125.00   0.50    1.15    --  107.75 -77.00 150.00   64
 24  \w     35.00  85.00   0.50    1.15    --  107.75 -77.00 150.00  100
 25  \w     95.00 176.00   0.50    1.15    --  107.75  37.00   0.00  162
 26  \w    133.00 173.00   0.50    1.15    --  107.75  19.00  30.00   80
 27  \w    101.00 177.00   0.50    1.15    --  107.75  19.00 -60.00  152
 28  \w    124.00 177.00   0.50    1.15    --  107.75  37.00-180.00  106
 29  \w     39.00 104.00   0.50    1.15    --  107.75 -99.00-150.00  130
 30  \w     41.00  91.00   0.50    1.15    --  107.75 -99.00  90.00  100
 31  \w     51.00  82.00   0.50    1.15    --  107.75 -57.00  60.00   62
;
_diffrn_measurement_device 'four-circle diffractometer'
_diffrn_measurement_device_type 'SuperNova, Dual, Cu at home/near, HyPix'
_diffrn_measurement_method '\w scans'
_diffrn_radiation_type CuK\a
_diffrn_radiation_wavelength 1.54184
_diffrn_reflns_av_R_equivalents 0.0380
_diffrn_reflns_av_unetI/netI 0.0243
_diffrn_reflns_Laue_measured_fraction_full 1.000
_diffrn_reflns_Laue_measured_fraction_max 0.985
_diffrn_reflns_limit_h_max 27
_diffrn_reflns_limit_h_min -26
_diffrn_reflns_limit_k_max 15
_diffrn_reflns_limit_k_min -16
_diffrn_reflns_limit_l_max 28
_diffrn_reflns_limit_l_min -29
_diffrn_reflns_number 69849
_diffrn_reflns_point_group_measured_fraction_full 1.000
_diffrn_reflns_point_group_measured_fraction_max 0.985
_diffrn_reflns_theta_full 67.684
_diffrn_reflns_theta_max 76.999
_diffrn_reflns_theta_min 3.552
_exptl_absorpt_coefficient_mu 3.856
_exptl_absorpt_correction_T_max 1.00000
_exptl_absorpt_correction_T_min 0.88309
_exptl_absorpt_correction_type multi-scan
_exptl_absorpt_process_details
;
CrysAlisPro 1.171.41.113a (Rigaku Oxford Diffraction, 2021)
Empirical absorption correction using spherical harmonics,
implemented in SCALE3 ABSPACK scaling algorithm.
;
_exptl_crystal_colour 'clear dark red'
_exptl_crystal_colour_lustre clear
_exptl_crystal_colour_modifier dark
_exptl_crystal_colour_primary red
_exptl_crystal_density_diffrn 1.567
_exptl_crystal_description block
_exptl_crystal_F_000 2856
_exptl_crystal_size_max 0.29
_exptl_crystal_size_mid 0.235
_exptl_crystal_size_min 0.138
_refine_diff_density_max 0.872
_refine_diff_density_min -0.622
_refine_diff_density_rms 0.061
_refine_ls_extinction_method none
_refine_ls_goodness_of_fit_ref 1.052
_refine_ls_hydrogen_treatment constr
_refine_ls_matrix_type full
_refine_ls_number_parameters 796
_refine_ls_number_reflns 12409
_refine_ls_number_restraints 0
_refine_ls_restrained_S_all 1.052
_refine_ls_R_factor_all 0.0328
_refine_ls_R_factor_gt 0.0315
_refine_ls_shift/su_max 0.002
_refine_ls_shift/su_mean 0.000
_refine_ls_structure_factor_coef Fsqd
_refine_ls_weighting_details 'w=1/[\s^2^(Fo^2^)+(0.0340P)^2^+5.8804P] where P=(Fo^2^+2Fc^2^)/3'
_refine_ls_weighting_scheme calc
_refine_ls_wR_factor_gt 0.0779
_refine_ls_wR_factor_ref 0.0788
_reflns_Friedel_coverage 0.000
_reflns_number_gt 11818
_reflns_number_total 12409
_reflns_threshold_expression 'I > 2\s(I)'
_cod_data_source_file d6sc02133f2.cif
_cod_data_source_block 1[BArF4]
_cod_original_cell_volume 5954.39(7)
_cod_database_code 1577136
_shelx_shelxl_version_number 2019/3
_shelx_space_group_comment
;
The symmetry employed for this shelxl refinement is uniquely defined
by the following loop, which should always be used as a source of
symmetry information in preference to the above space-group names.
They are only intended as comments.
;
_shelx_estimated_absorpt_t_max 0.618
_shelx_estimated_absorpt_t_min 0.401
_olex2_refinement_description
;
1. Fixed Uiso
 At 1.2 times of:
  All C(H) groups, All C(H,H) groups
 At 1.5 times of:
  All C(H,H,H) groups
2.a Ternary CH refined with riding coordinates:
 C4(H4), C6(H6), C5(H5), C3(H3), C2(H2), C1(H1)
2.b Secondary CH2 refined with riding coordinates:
 C19(H19A,H19B), C17(H17A,H17B), C16(H16A,H16B), C7(H7A,H7B), C18(H18A,H18B)
2.c Aromatic/amide H refined with riding coordinates:
 C37(H37), C41(H41), C55(H55), C33(H33), C57(H57), C29(H29), C53(H53),
 C31(H31), C45(H45), C39(H39), C49(H49), C47(H47)
2.d Idealised Me refined as rotating group:
 C26(H26A,H26B,H26C), C21(H21A,H21B,H21C), C22(H22A,H22B,H22C), C11(H11A,H11B,
 H11C), C23(H23A,H23B,H23C), C9(H9A,H9B,H9C), C25(H25A,H25B,H25C), C10(H10A,
 H10B,H10C), C27(H27A,H27B,H27C), C14(H14A,H14B,H14C), C15(H15A,H15B,H15C),
 C13(H13A,H13B,H13C)
;
_olex2_submission_special_instructions 'No special instructions were received'
_oxdiff_exptl_absorpt_empirical_details
;
Empirical correction (ABSPACK) includes:
- Absorption correction using spherical harmonics
- Frame scaling
;

loop_
_space_group_symop_operation_xyz
'x, y, z'
'-x+1/2, y+1/2, -z+1/2'
'-x, -y, -z'
'x-1/2, -y-1/2, z-1/2'

loop_
_atom_site_label
_atom_site_type_symbol
_atom_site_fract_x
_atom_site_fract_y
_atom_site_fract_z
_atom_site_U_iso_or_equiv
_atom_site_adp_type
_atom_site_occupancy
_atom_site_site_symmetry_order
_atom_site_calc_flag
_atom_site_refinement_flags_posn
_atom_site_refinement_flags_adp
_atom_site_refinement_flags_occupancy
_atom_site_disorder_assembly
_atom_site_disorder_group
Rh1 Rh 0.48900(2) 0.78685(2) 0.73564(2) 0.01549(5) Uani 1 1 d . . . . .
P1 P 0.54800(2) 0.62572(4) 0.73450(2) 0.01862(9) Uani 1 1 d . . . . .
P2 P 0.48981(2) 0.78864(4) 0.84036(2) 0.01814(10) Uani 1 1 d . . . . .
F23 F 0.53211(6) 0.24969(11) 0.58885(5) 0.0309(3) Uani 1 1 d . . . . .
F10 F 0.06202(6) 0.30019(10) 0.21802(5) 0.0299(3) Uani 1 1 d . . . . .
F2 F 0.24946(8) 0.51751(10) 0.66691(6) 0.0394(3) Uani 1 1 d . . . . .
F24 F 0.50171(7) 0.36255(12) 0.51579(7) 0.0414(3) Uani 1 1 d . . . . .
F11 F 0.14849(8) 0.39383(11) 0.26680(6) 0.0435(4) Uani 1 1 d . . . . .
F13 F 0.22312(9) -0.14394(10) 0.55725(7) 0.0451(4) Uani 1 1 d . . . . .
F12 F 0.16100(7) 0.23533(12) 0.24495(6) 0.0388(3) Uani 1 1 d . . . . .
F21 F 0.41205(7) -0.05280(10) 0.39003(8) 0.0436(3) Uani 1 1 d . . . . .
F17 F 0.40974(6) 0.18468(13) 0.74060(6) 0.0423(3) Uani 1 1 d . . . . .
F15 F 0.19882(9) -0.12745(11) 0.63812(7) 0.0459(4) Uani 1 1 d . . . . .
F19 F 0.32468(8) 0.02640(12) 0.32856(7) 0.0446(3) Uani 1 1 d . . . . .
F22 F 0.55158(6) 0.22236(14) 0.50596(7) 0.0467(4) Uani 1 1 d . . . . .
F6 F 0.35381(7) 0.59143(12) 0.42770(7) 0.0427(3) Uani 1 1 d . . . . .
F3 F 0.26587(9) 0.66719(11) 0.63818(7) 0.0480(4) Uani 1 1 d . . . . .
F18 F 0.33787(9) 0.12974(14) 0.77615(6) 0.0523(4) Uani 1 1 d . . . . .
F16 F 0.33042(8) 0.28441(12) 0.74056(7) 0.0496(4) Uani 1 1 d . . . . .
F4 F 0.24947(8) 0.60458(15) 0.37354(7) 0.0593(5) Uani 1 1 d . . . . .
F20 F 0.31496(9) -0.08043(11) 0.39529(9) 0.0575(5) Uani 1 1 d . . . . .
F1 F 0.16719(8) 0.60033(18) 0.60145(7) 0.0682(6) Uani 1 1 d . . . . .
F14 F 0.13130(8) -0.07084(12) 0.54975(9) 0.0606(5) Uani 1 1 d . . . . .
F8 F 0.01076(8) 0.09058(15) 0.43318(10) 0.0689(6) Uani 1 1 d . . . . .
F5 F 0.29783(12) 0.71705(11) 0.44390(11) 0.0673(6) Uani 1 1 d . . . . .
F9 F -0.04835(8) 0.1445(2) 0.34501(7) 0.0769(7) Uani 1 1 d . . . . .
C28 C 0.26109(9) 0.37789(14) 0.51022(8) 0.0170(3) Uani 1 1 d . . . . .
F7 F -0.02501(11) 0.24138(15) 0.42390(13) 0.0850(8) Uani 1 1 d . . . . .
C36 C 0.18385(9) 0.24047(13) 0.43617(8) 0.0161(3) Uani 1 1 d . . . . .
C52 C 0.31851(9) 0.20987(14) 0.48023(8) 0.0171(3) Uani 1 1 d . . . . .
C37 C 0.12243(9) 0.21366(13) 0.44063(8) 0.0170(3) Uani 1 1 d . . . . .
H37 H 0.121623 0.197838 0.480303 0.020 Uiso 1 1 calc R U . . .
C40 C 0.12056(9) 0.26569(14) 0.32490(8) 0.0181(3) Uani 1 1 d . . . . .
C41 C 0.18070(9) 0.26548(14) 0.37649(8) 0.0174(3) Uani 1 1 d . . . . .
H41 H 0.221237 0.282986 0.371010 0.021 Uiso 1 1 calc R U . . .
C55 C 0.43107(10) 0.12184(15) 0.46094(9) 0.0220(4) Uani 1 1 d . . . . .
H55 H 0.468745 0.091958 0.454952 0.026 Uiso 1 1 calc R U . . .
C44 C 0.25774(9) 0.18272(14) 0.55586(8) 0.0161(3) Uani 1 1 d . . . . .
C38 C 0.06226(9) 0.20946(14) 0.38854(9) 0.0189(4) Uani 1 1 d . . . . .
C4 C 0.43089(9) 0.92980(14) 0.71557(9) 0.0196(4) Uani 1 1 d . . . . .
H4 H 0.416717 0.966231 0.746674 0.024 Uiso 1 1 calc R U . . .
C46 C 0.23136(9) 0.02320(14) 0.59905(9) 0.0192(4) Uani 1 1 d . . . . .
C56 C 0.43858(10) 0.20838(16) 0.49790(9) 0.0215(4) Uani 1 1 d . . . . .
C6 C 0.46878(10) 0.98351(15) 0.67925(9) 0.0237(4) Uani 1 1 d . . . . .
H6 H 0.488525 1.053192 0.694140 0.028 Uiso 1 1 calc R U . . .
C33 C 0.27885(9) 0.44487(15) 0.47131(9) 0.0194(4) Uani 1 1 d . . . . .
H33 H 0.291349 0.415944 0.439570 0.023 Uiso 1 1 calc R U . . .
C57 C 0.38341(9) 0.25131(15) 0.50742(8) 0.0198(4) Uani 1 1 d . . . . .
H57 H 0.390142 0.310619 0.533212 0.024 Uiso 1 1 calc R U . . .
C29 C 0.24439(9) 0.42626(14) 0.55657(8) 0.0184(3) Uani 1 1 d . . . . .
H29 H 0.230482 0.384710 0.583339 0.022 Uiso 1 1 calc R U . . .
C5 C 0.40606(10) 0.85859(16) 0.61632(9) 0.0236(4) Uani 1 1 d . . . . .
H5 H 0.372963 0.823838 0.578780 0.028 Uiso 1 1 calc R U . . .
C53 C 0.31209(9) 0.12312(14) 0.44245(9) 0.0194(4) Uani 1 1 d . . . . .
H53 H 0.268848 0.092716 0.422680 0.023 Uiso 1 1 calc R U . . .
C31 C 0.26410(9) 0.59746(15) 0.52464(10) 0.0229(4) Uani 1 1 d . . . . .
H31 H 0.265269 0.670473 0.529528 0.028 Uiso 1 1 calc R U . . .
C32 C 0.27889(9) 0.55175(15) 0.47732(9) 0.0221(4) Uani 1 1 d . . . . .
C24 C 0.40589(10) 0.76435(17) 0.84749(10) 0.0264(4) Uani 1 1 d . . . . .
C45 C 0.22657(9) 0.08550(14) 0.54863(9) 0.0181(3) Uani 1 1 d . . . . .
H45 H 0.201283 0.061286 0.507853 0.022 Uiso 1 1 calc R U . . .
C43 C 0.12282(10) 0.29876(15) 0.26394(9) 0.0230(4) Uani 1 1 d . . . . .
C39 C 0.06048(9) 0.23667(15) 0.33008(9) 0.0197(4) Uani 1 1 d . . . . .
H39 H 0.019452 0.235446 0.294791 0.024 Uiso 1 1 calc R U . . .
C49 C 0.29692(9) 0.21093(14) 0.61705(8) 0.0174(3) Uani 1 1 d . . . . .
H49 H 0.321176 0.274250 0.624299 0.021 Uiso 1 1 calc R U . . .
C20 C 0.53146(10) 0.91282(16) 0.88368(9) 0.0252(4) Uani 1 1 d . . . . .
C54 C 0.36713(10) 0.07974(14) 0.43283(9) 0.0215(4) Uani 1 1 d . . . . .
C42 C -0.00081(10) 0.17342(16) 0.39677(9) 0.0240(4) Uani 1 1 d . . . . .
C19 C 0.54266(10) 0.68760(17) 0.89184(9) 0.0250(4) Uani 1 1 d . . . . .
H19A H 0.547786 0.702803 0.935171 0.030 Uiso 1 1 calc R U . . .
H19B H 0.519482 0.620097 0.880213 0.030 Uiso 1 1 calc R U . . .
C17 C 0.62608(10) 0.57459(16) 0.86594(9) 0.0261(4) Uani 1 1 d . . . . .
H17A H 0.628841 0.522068 0.897835 0.031 Uiso 1 1 calc R U . . .
H17B H 0.670404 0.576606 0.861701 0.031 Uiso 1 1 calc R U . . .
C47 C 0.26850(9) 0.05498(15) 0.65956(9) 0.0205(4) Uani 1 1 d . . . . .
H47 H 0.271141 0.013460 0.694148 0.025 Uiso 1 1 calc R U . . .
C48 C 0.30151(9) 0.14921(15) 0.66765(8) 0.0194(4) Uani 1 1 d . . . . .
C30 C 0.24750(9) 0.53335(15) 0.56473(9) 0.0207(4) Uani 1 1 d . . . . .
C16 C 0.57250(10) 0.54028(15) 0.80376(9) 0.0248(4) Uani 1 1 d . . . . .
H16A H 0.530948 0.524755 0.811373 0.030 Uiso 1 1 calc R U . . .
H16B H 0.588106 0.474171 0.792280 0.030 Uiso 1 1 calc R U . . .
C51 C 0.34390(10) 0.18734(16) 0.73124(9) 0.0242(4) Uani 1 1 d . . . . .
C7 C 0.41634(11) 0.97598(16) 0.61223(10) 0.0266(4) Uani 1 1 d . . . . .
H7A H 0.374985 1.016482 0.605764 0.032 Uiso 1 1 calc R U . . .
H7B H 0.435084 0.994440 0.580558 0.032 Uiso 1 1 calc R U . . .
C3 C 0.39300(9) 0.85182(15) 0.67668(9) 0.0208(4) Uani 1 1 d . . . . .
H3 H 0.349152 0.827229 0.677790 0.025 Uiso 1 1 calc R U . . .
C12 C 0.48487(10) 0.53368(16) 0.67640(10) 0.0265(4) Uani 1 1 d . . . . .
C2 C 0.51768(10) 0.89689(15) 0.67926(9) 0.0226(4) Uani 1 1 d . . . . .
H2 H 0.565732 0.910372 0.685226 0.027 Uiso 1 1 calc R U . . .
C8 C 0.62948(10) 0.63614(16) 0.71955(10) 0.0252(4) Uani 1 1 d . . . . .
C34 C 0.23216(11) 0.57992(16) 0.61714(10) 0.0270(4) Uani 1 1 d . . . . .
C35 C 0.29510(11) 0.61678(17) 0.43126(11) 0.0297(4) Uani 1 1 d . . . . .
C18 C 0.61300(10) 0.67940(17) 0.88866(9) 0.0256(4) Uani 1 1 d . . . . .
H18A H 0.617626 0.733672 0.860445 0.031 Uiso 1 1 calc R U . . .
H18B H 0.647580 0.692424 0.930506 0.031 Uiso 1 1 calc R U . . .
C1 C 0.47934(10) 0.81984(16) 0.64006(9) 0.0227(4) Uani 1 1 d . . . . .
H1 H 0.497180 0.773087 0.615496 0.027 Uiso 1 1 calc R U . . .
C26 C 0.35218(11) 0.84452(19) 0.81270(11) 0.0313(5) Uani 1 1 d . . . . .
H26A H 0.365744 0.912655 0.831796 0.047 Uiso 1 1 calc R U . . .
H26B H 0.308920 0.824926 0.814963 0.047 Uiso 1 1 calc R U . . .
H26C H 0.347559 0.847210 0.769106 0.047 Uiso 1 1 calc R U . . .
C59 C 0.50593(10) 0.25979(19) 0.52704(9) 0.0283(4) Uani 1 1 d . . . . .
B1 B 0.25473(10) 0.25308(15) 0.49617(9) 0.0154(4) Uani 1 1 d . . . . .
C50 C 0.19596(11) -0.07889(16) 0.58675(10) 0.0285(4) Uani 1 1 d . . . . .
C21 C 0.58002(11) 0.95292(17) 0.85400(11) 0.0301(4) Uani 1 1 d . . . . .
H21A H 0.612717 0.898772 0.855711 0.045 Uiso 1 1 calc R U . . .
H21B H 0.603909 1.013941 0.876765 0.045 Uiso 1 1 calc R U . . .
H21C H 0.554401 0.971631 0.810582 0.045 Uiso 1 1 calc R U . . .
C22 C 0.48155(12) 0.99964(18) 0.88055(11) 0.0345(5) Uani 1 1 d . . . . .
H22A H 0.453302 1.013637 0.837043 0.052 Uiso 1 1 calc R U . . .
H22B H 0.506463 1.062343 0.899620 0.052 Uiso 1 1 calc R U . . .
H22C H 0.452953 0.978457 0.903001 0.052 Uiso 1 1 calc R U . . .
C11 C 0.67120(11) 0.72232(18) 0.76263(11) 0.0307(5) Uani 1 1 d . . . . .
H11A H 0.643344 0.784468 0.757181 0.046 Uiso 1 1 calc R U . . .
H11B H 0.710510 0.738173 0.752229 0.046 Uiso 1 1 calc R U . . .
H11C H 0.686315 0.699189 0.805925 0.046 Uiso 1 1 calc R U . . .
C58 C 0.35499(12) -0.00742(16) 0.38781(12) 0.0318(5) Uani 1 1 d . . . . .
C23 C 0.57227(12) 0.8928(2) 0.95308(10) 0.0356(5) Uani 1 1 d . . . . .
H23A H 0.542430 0.864815 0.972563 0.053 Uiso 1 1 calc R U . . .
H23B H 0.592070 0.957900 0.973434 0.053 Uiso 1 1 calc R U . . .
H23C H 0.608299 0.843041 0.957429 0.053 Uiso 1 1 calc R U . . .
C9 C 0.67162(12) 0.53608(19) 0.73396(12) 0.0363(5) Uani 1 1 d . . . . .
H9A H 0.680487 0.514575 0.776783 0.054 Uiso 1 1 calc R U . . .
H9B H 0.714474 0.548570 0.728964 0.054 Uiso 1 1 calc R U . . .
H9C H 0.646695 0.481417 0.705294 0.054 Uiso 1 1 calc R U . . .
C25 C 0.38089(12) 0.65978(19) 0.81523(13) 0.0400(6) Uani 1 1 d . . . . .
H25A H 0.377197 0.663677 0.771919 0.060 Uiso 1 1 calc R U . . .
H25B H 0.336619 0.643868 0.816427 0.060 Uiso 1 1 calc R U . . .
H25C H 0.412967 0.605302 0.836828 0.060 Uiso 1 1 calc R U . . .
C10 C 0.61694(12) 0.6674(2) 0.65247(11) 0.0371(5) Uani 1 1 d . . . . .
H10A H 0.588556 0.615293 0.623927 0.056 Uiso 1 1 calc R U . . .
H10B H 0.660121 0.672391 0.647072 0.056 Uiso 1 1 calc R U . . .
H10C H 0.594120 0.734636 0.643494 0.056 Uiso 1 1 calc R U . . .
C27 C 0.41061(13) 0.7583(2) 0.91483(12) 0.0438(6) Uani 1 1 d . . . . .
H27A H 0.441230 0.702148 0.936322 0.066 Uiso 1 1 calc R U . . .
H27B H 0.365770 0.744980 0.915403 0.066 Uiso 1 1 calc R U . . .
H27C H 0.427872 0.823982 0.935869 0.066 Uiso 1 1 calc R U . . .
C14 C 0.44875(14) 0.5806(2) 0.61227(11) 0.0442(6) Uani 1 1 d . . . . .
H14A H 0.423701 0.642102 0.615857 0.066 Uiso 1 1 calc R U . . .
H14B H 0.417351 0.529751 0.585257 0.066 Uiso 1 1 calc R U . . .
H14C H 0.481939 0.600071 0.594433 0.066 Uiso 1 1 calc R U . . .
C15 C 0.42987(14) 0.5097(3) 0.70184(14) 0.0516(7) Uani 1 1 d . . . . .
H15A H 0.449575 0.471192 0.740889 0.077 Uiso 1 1 calc R U . . .
H15B H 0.394436 0.467986 0.671530 0.077 Uiso 1 1 calc R U . . .
H15C H 0.410470 0.574524 0.709374 0.077 Uiso 1 1 calc R U . . .
C13 C 0.51650(15) 0.4322(2) 0.66879(14) 0.0540(8) Uani 1 1 d . . . . .
H13A H 0.544751 0.443794 0.644543 0.081 Uiso 1 1 calc R U . . .
H13B H 0.480901 0.382423 0.647114 0.081 Uiso 1 1 calc R U . . .
H13C H 0.544286 0.404890 0.709810 0.081 Uiso 1 1 calc R U . . .

loop_
_atom_site_aniso_label
_atom_site_aniso_U_11
_atom_site_aniso_U_22
_atom_site_aniso_U_33
_atom_site_aniso_U_23
_atom_site_aniso_U_13
_atom_site_aniso_U_12
Rh1 0.01510(7) 0.01626(7) 0.01555(7) 0.00327(5) 0.00625(5) 0.00208(4)
P1 0.0182(2) 0.0172(2) 0.0189(2) 0.00195(17) 0.00519(17) 0.00286(17)
P2 0.0170(2) 0.0214(2) 0.0166(2) 0.00332(16) 0.00699(17) 0.00060(17)
F23 0.0262(6) 0.0430(7) 0.0174(5) -0.0045(5) 0.0011(5) 0.0083(5)
F10 0.0318(6) 0.0361(7) 0.0163(5) 0.0053(5) 0.0027(5) 0.0051(5)
F2 0.0656(9) 0.0270(6) 0.0325(7) -0.0022(5) 0.0265(7) 0.0013(6)
F24 0.0247(6) 0.0472(8) 0.0430(8) 0.0119(6) 0.0021(6) -0.0125(6)
F11 0.0653(10) 0.0378(7) 0.0255(6) 0.0036(6) 0.0148(6) -0.0227(7)
F13 0.0715(10) 0.0212(6) 0.0502(9) -0.0074(6) 0.0317(8) -0.0065(6)
F12 0.0411(8) 0.0565(9) 0.0252(6) 0.0072(6) 0.0196(6) 0.0181(7)
F21 0.0453(8) 0.0262(7) 0.0717(10) -0.0079(7) 0.0360(8) 0.0078(6)
F17 0.0206(6) 0.0623(9) 0.0352(7) -0.0145(7) 0.0004(5) -0.0028(6)
F15 0.0744(11) 0.0275(7) 0.0444(8) 0.0054(6) 0.0320(8) -0.0143(7)
F19 0.0495(8) 0.0457(8) 0.0373(8) -0.0201(6) 0.0147(7) -0.0011(7)
F22 0.0172(6) 0.0912(12) 0.0334(7) -0.0244(7) 0.0114(5) -0.0068(6)
F6 0.0314(7) 0.0484(8) 0.0556(9) 0.0163(7) 0.0248(7) -0.0009(6)
F3 0.0826(12) 0.0234(7) 0.0398(8) -0.0127(6) 0.0251(8) -0.0123(7)
F18 0.0615(10) 0.0719(11) 0.0163(6) 0.0075(6) 0.0063(6) -0.0213(8)
F16 0.0571(10) 0.0435(8) 0.0275(7) -0.0154(6) -0.0081(6) 0.0215(7)
F4 0.0397(8) 0.0865(13) 0.0415(8) 0.0381(9) 0.0038(7) -0.0129(8)
F20 0.0707(11) 0.0267(7) 0.1029(14) -0.0221(8) 0.0644(11) -0.0202(7)
F1 0.0339(8) 0.1243(17) 0.0394(8) -0.0306(10) 0.0059(7) 0.0290(9)
F14 0.0297(7) 0.0368(8) 0.0935(13) 0.0154(8) -0.0020(8) -0.0141(6)
F8 0.0313(8) 0.0750(12) 0.0971(14) 0.0507(11) 0.0203(9) -0.0037(8)
F5 0.1095(16) 0.0213(7) 0.1032(15) 0.0129(8) 0.0766(14) -0.0021(8)
F9 0.0324(8) 0.161(2) 0.0328(8) -0.0081(10) 0.0073(7) -0.0451(11)
C28 0.0141(8) 0.0174(8) 0.0171(8) 0.0008(7) 0.0031(6) -0.0002(6)
F7 0.0773(13) 0.0552(11) 0.170(2) -0.0433(13) 0.1003(16) -0.0240(10)
C36 0.0182(8) 0.0130(8) 0.0168(8) -0.0016(6) 0.0063(7) 0.0009(6)
C52 0.0176(8) 0.0183(9) 0.0150(8) 0.0038(6) 0.0056(7) 0.0011(6)
C37 0.0185(9) 0.0172(8) 0.0150(8) -0.0001(6) 0.0061(7) 0.0018(6)
C40 0.0226(9) 0.0147(8) 0.0164(8) -0.0003(7) 0.0068(7) 0.0015(7)
C41 0.0185(8) 0.0155(8) 0.0185(8) 0.0000(7) 0.0074(7) 0.0005(7)
C55 0.0210(9) 0.0254(9) 0.0227(9) 0.0085(7) 0.0118(7) 0.0076(7)
C44 0.0144(8) 0.0167(8) 0.0170(8) 0.0005(7) 0.0059(7) 0.0025(6)
C38 0.0178(9) 0.0182(9) 0.0204(9) -0.0008(7) 0.0067(7) 0.0015(7)
C4 0.0209(9) 0.0160(8) 0.0228(9) 0.0054(7) 0.0091(7) 0.0074(7)
C46 0.0172(8) 0.0172(8) 0.0243(9) 0.0028(7) 0.0090(7) 0.0032(7)
C56 0.0169(9) 0.0315(10) 0.0146(8) 0.0046(7) 0.0043(7) 0.0015(7)
C6 0.0254(9) 0.0191(9) 0.0277(10) 0.0049(7) 0.0113(8) 0.0007(7)
C33 0.0169(8) 0.0205(9) 0.0204(9) 0.0008(7) 0.0063(7) -0.0011(7)
C57 0.0195(9) 0.0252(9) 0.0140(8) 0.0005(7) 0.0056(7) 0.0008(7)
C29 0.0167(8) 0.0190(9) 0.0178(8) 0.0002(7) 0.0046(7) -0.0011(7)
C5 0.0237(9) 0.0261(10) 0.0190(9) 0.0030(7) 0.0058(7) 0.0042(8)
C53 0.0203(9) 0.0165(8) 0.0229(9) 0.0025(7) 0.0096(7) 0.0002(7)
C31 0.0181(9) 0.0148(8) 0.0326(10) 0.0012(7) 0.0057(8) -0.0004(7)
C32 0.0155(8) 0.0210(9) 0.0276(10) 0.0054(8) 0.0058(7) -0.0013(7)
C24 0.0220(9) 0.0350(11) 0.0272(10) 0.0070(9) 0.0147(8) 0.0006(8)
C45 0.0169(8) 0.0178(8) 0.0193(8) -0.0008(7) 0.0063(7) 0.0012(7)
C43 0.0259(10) 0.0247(10) 0.0168(9) 0.0021(7) 0.0062(8) 0.0012(8)
C39 0.0177(8) 0.0208(9) 0.0166(8) -0.0001(7) 0.0019(7) 0.0021(7)
C49 0.0150(8) 0.0179(8) 0.0185(9) -0.0001(7) 0.0054(7) 0.0009(6)
C20 0.0249(10) 0.0273(10) 0.0203(9) -0.0022(8) 0.0048(8) -0.0009(8)
C54 0.0259(9) 0.0168(9) 0.0255(9) 0.0033(7) 0.0138(8) 0.0030(7)
C42 0.0187(9) 0.0303(10) 0.0211(9) 0.0010(8) 0.0053(7) -0.0009(8)
C19 0.0262(10) 0.0286(10) 0.0209(9) 0.0081(8) 0.0095(8) 0.0039(8)
C17 0.0229(9) 0.0289(10) 0.0230(9) 0.0085(8) 0.0045(8) 0.0067(8)
C47 0.0194(9) 0.0221(9) 0.0211(9) 0.0064(7) 0.0088(7) 0.0058(7)
C48 0.0160(8) 0.0245(9) 0.0172(8) 0.0014(7) 0.0057(7) 0.0054(7)
C30 0.0161(8) 0.0192(9) 0.0231(9) -0.0022(7) 0.0033(7) 0.0005(7)
C16 0.0263(10) 0.0196(9) 0.0265(10) 0.0069(8) 0.0077(8) 0.0039(7)
C51 0.0223(9) 0.0292(10) 0.0188(9) 0.0032(8) 0.0049(7) 0.0047(8)
C7 0.0286(10) 0.0272(10) 0.0266(10) 0.0117(8) 0.0133(8) 0.0094(8)
C3 0.0139(8) 0.0241(9) 0.0224(9) 0.0076(7) 0.0045(7) 0.0057(7)
C12 0.0264(10) 0.0214(10) 0.0262(10) -0.0032(8) 0.0036(8) 0.0022(8)
C2 0.0217(9) 0.0259(10) 0.0238(9) 0.0105(8) 0.0125(7) 0.0023(7)
C8 0.0217(9) 0.0287(10) 0.0273(10) 0.0034(8) 0.0114(8) 0.0067(8)
C34 0.0284(10) 0.0214(10) 0.0288(10) -0.0047(8) 0.0080(8) 0.0021(8)
C35 0.0262(10) 0.0251(10) 0.0392(12) 0.0102(9) 0.0139(9) -0.0002(8)
C18 0.0214(9) 0.0307(10) 0.0208(9) 0.0054(8) 0.0036(7) 0.0028(8)
C1 0.0271(10) 0.0277(10) 0.0154(8) 0.0076(7) 0.0104(7) 0.0068(8)
C26 0.0218(10) 0.0410(12) 0.0343(11) 0.0056(10) 0.0144(9) 0.0036(9)
C59 0.0177(9) 0.0475(13) 0.0183(9) -0.0011(9) 0.0051(7) 0.0023(9)
B1 0.0157(9) 0.0155(9) 0.0151(9) -0.0001(7) 0.0057(7) -0.0006(7)
C50 0.0300(11) 0.0222(10) 0.0322(11) 0.0056(8) 0.0105(9) -0.0012(8)
C21 0.0286(10) 0.0260(10) 0.0342(11) -0.0028(9) 0.0099(9) -0.0067(8)
C22 0.0389(12) 0.0301(11) 0.0313(11) -0.0067(9) 0.0094(9) 0.0041(9)
C11 0.0195(10) 0.0357(12) 0.0379(12) 0.0017(9) 0.0119(9) -0.0010(8)
C58 0.0339(11) 0.0209(10) 0.0508(14) -0.0060(9) 0.0277(10) -0.0015(8)
C23 0.0367(12) 0.0413(13) 0.0213(10) -0.0048(9) 0.0023(9) 0.0001(10)
C9 0.0284(11) 0.0387(13) 0.0439(13) 0.0045(10) 0.0162(10) 0.0140(9)
C25 0.0271(11) 0.0361(13) 0.0620(16) 0.0012(11) 0.0228(11) -0.0078(9)
C10 0.0331(12) 0.0517(15) 0.0319(12) 0.0075(10) 0.0184(10) 0.0097(10)
C27 0.0355(13) 0.0715(18) 0.0333(12) 0.0161(12) 0.0231(11) 0.0072(12)
C14 0.0464(14) 0.0402(14) 0.0298(12) -0.0019(10) -0.0043(10) -0.0041(11)
C15 0.0372(14) 0.0656(19) 0.0499(16) -0.0205(14) 0.0140(12) -0.0239(13)
C13 0.0491(16) 0.0343(13) 0.0542(16) -0.0211(12) -0.0086(13) 0.0138(12)

loop_
_atom_type_symbol
_atom_type_description
_atom_type_scat_dispersion_real
_atom_type_scat_dispersion_imag
_atom_type_scat_source
C C 0.0181 0.0091 'International Tables Vol C Tables 4.2.6.8 and 6.1.1.4'
H H 0.0000 0.0000 'International Tables Vol C Tables 4.2.6.8 and 6.1.1.4'
B B 0.0090 0.0039 'International Tables Vol C Tables 4.2.6.8 and 6.1.1.4'
F F 0.0727 0.0534 'International Tables Vol C Tables 4.2.6.8 and 6.1.1.4'
P P 0.2955 0.4335 'International Tables Vol C Tables 4.2.6.8 and 6.1.1.4'
Rh Rh 0.0927 3.6045 'International Tables Vol C Tables 4.2.6.8 and 6.1.1.4'

loop_
_exptl_crystal_face_index_h
_exptl_crystal_face_index_k
_exptl_crystal_face_index_l
_exptl_crystal_face_perp_dist
-7 -5 -6 0.0567
5 -8 -6 0.1129
3 7 7 0.0766
-11 5 3 0.1341
9 4 5 0.0868
12 -2 1 0.1300
-4 7 -5 0.0947
5 6 6 0.0703
7 3 9 0.0773
-1 -8 -3 0.0851
5 -6 6 0.1425
-7 0 -9 0.0876
10 2 -13 0.1029
-5 2 15 0.0992
-7 -6 -4 0.0622
-10 -3 12 0.1212
4 3 11 0.0697
0 -3 13 0.1160
2 6 -10 0.0922
13 -1 -11 0.1217

loop_
_geom_angle_atom_site_label_1
_geom_angle_atom_site_label_2
_geom_angle_atom_site_label_3
_geom_angle
_geom_angle_site_symmetry_1
_geom_angle_site_symmetry_3
_geom_angle_publ_flag
P2 Rh1 P1 102.110(16) . . ?
C4 Rh1 P1 167.91(5) . . ?
C4 Rh1 P2 89.72(5) . . ?
C4 Rh1 C1 77.81(7) . . ?
C3 Rh1 P1 134.11(5) . . ?
C3 Rh1 P2 106.15(5) . . ?
C3 Rh1 C4 37.40(7) . . ?
C3 Rh1 C2 77.32(7) . . ?
C3 Rh1 C1 65.03(7) . . ?
C2 Rh1 P1 106.76(5) . . ?
C2 Rh1 P2 134.49(6) . . ?
C2 Rh1 C4 65.35(7) . . ?
C2 Rh1 C1 37.15(8) . . ?
C1 Rh1 P1 90.45(5) . . ?
C1 Rh1 P2 167.33(5) . . ?
C16 P1 Rh1 118.52(7) . . ?
C16 P1 C12 97.77(9) . . ?
C16 P1 C8 102.68(9) . . ?
C12 P1 Rh1 107.82(6) . . ?
C8 P1 Rh1 116.98(7) . . ?
C8 P1 C12 111.46(9) . . ?
C24 P2 Rh1 115.89(7) . . ?
C24 P2 C20 111.17(10) . . ?
C20 P2 Rh1 111.06(6) . . ?
C19 P2 Rh1 114.53(7) . . ?
C19 P2 C24 101.37(9) . . ?
C19 P2 C20 101.60(9) . . ?
C33 C28 B1 120.07(16) . . ?
C29 C28 C33 115.32(17) . . ?
C29 C28 B1 124.39(16) . . ?
C37 C36 B1 123.84(16) . . ?
C41 C36 C37 115.65(16) . . ?
C41 C36 B1 120.29(16) . . ?
C57 C52 B1 122.47(16) . . ?
C53 C52 C57 115.95(17) . . ?
C53 C52 B1 121.37(16) . . ?
C36 C37 H37 119.0 . . ?
C38 C37 C36 122.06(17) . . ?
C38 C37 H37 119.0 . . ?
C41 C40 C43 117.85(17) . . ?
C39 C40 C41 120.87(17) . . ?
C39 C40 C43 121.28(17) . . ?
C36 C41 H41 118.7 . . ?
C40 C41 C36 122.56(17) . . ?
C40 C41 H41 118.7 . . ?
C56 C55 H55 120.9 . . ?
C56 C55 C54 118.30(17) . . ?
C54 C55 H55 120.9 . . ?
C45 C44 B1 122.01(16) . . ?
C49 C44 C45 115.56(16) . . ?
C49 C44 B1 122.14(16) . . ?
C37 C38 C42 118.71(17) . . ?
C39 C38 C37 120.94(17) . . ?
C39 C38 C42 120.34(17) . . ?
Rh1 C4 H4 123.3 . . ?
C6 C4 Rh1 97.15(11) . . ?
C6 C4 H4 123.3 . . ?
C3 C4 Rh1 70.80(10) . . ?
C3 C4 H4 123.3 . . ?
C3 C4 C6 105.67(16) . . ?
C45 C46 C50 118.55(17) . . ?
C47 C46 C45 120.79(17) . . ?
C47 C46 C50 120.66(17) . . ?
C55 C56 C57 120.82(18) . . ?
C55 C56 C59 120.49(18) . . ?
C57 C56 C59 118.66(18) . . ?
C4 C6 H6 117.3 . . ?
C4 C6 C7 101.01(16) . . ?
C7 C6 H6 117.3 . . ?
C2 C6 C4 99.81(14) . . ?
C2 C6 H6 117.3 . . ?
C2 C6 C7 101.07(16) . . ?
C28 C33 H33 118.7 . . ?
C32 C33 C28 122.66(18) . . ?
C32 C33 H33 118.7 . . ?
C52 C57 H57 118.9 . . ?
C56 C57 C52 122.13(18) . . ?
C56 C57 H57 118.9 . . ?
C28 C29 H29 118.9 . . ?
C30 C29 C28 122.27(17) . . ?
C30 C29 H29 118.9 . . ?
C7 C5 H5 117.3 . . ?
C3 C5 H5 117.3 . . ?
C3 C5 C7 101.07(16) . . ?
C3 C5 C1 99.51(14) . . ?
C1 C5 H5 117.3 . . ?
C1 C5 C7 101.13(16) . . ?
C52 C53 H53 118.9 . . ?
C54 C53 C52 122.17(18) . . ?
C54 C53 H53 118.9 . . ?
C32 C31 H31 121.0 . . ?
C32 C31 C30 117.99(17) . . ?
C30 C31 H31 121.0 . . ?
C33 C32 C35 118.54(19) . . ?
C31 C32 C33 120.84(18) . . ?
C31 C32 C35 120.62(18) . . ?
C26 C24 P2 112.98(14) . . ?
C26 C24 C25 106.40(19) . . ?
C25 C24 P2 105.72(14) . . ?
C27 C24 P2 113.40(16) . . ?
C27 C24 C26 108.77(18) . . ?
C27 C24 C25 109.3(2) . . ?
C44 C45 H45 118.8 . . ?
C46 C45 C44 122.39(17) . . ?
C46 C45 H45 118.8 . . ?
F10 C43 F11 106.58(16) . . ?
F10 C43 F12 106.04(16) . . ?
F10 C43 C40 113.01(17) . . ?
F11 C43 F12 106.76(17) . . ?
F11 C43 C40 111.95(16) . . ?
F12 C43 C40 112.05(16) . . ?
C40 C39 C38 117.84(17) . . ?
C40 C39 H39 121.1 . . ?
C38 C39 H39 121.1 . . ?
C44 C49 H49 118.9 . . ?
C48 C49 C44 122.17(17) . . ?
C48 C49 H49 118.9 . . ?
C21 C20 P2 107.77(14) . . ?
C21 C20 C23 108.23(18) . . ?
C22 C20 P2 114.09(15) . . ?
C22 C20 C21 107.95(18) . . ?
C22 C20 C23 106.50(18) . . ?
C23 C20 P2 112.09(15) . . ?
C55 C54 C53 120.63(18) . . ?
C55 C54 C58 120.51(17) . . ?
C53 C54 C58 118.68(18) . . ?
F8 C42 C38 111.60(16) . . ?
F9 C42 F8 104.4(2) . . ?
F9 C42 C38 113.45(17) . . ?
F7 C42 F8 104.5(2) . . ?
F7 C42 F9 109.1(2) . . ?
F7 C42 C38 113.08(18) . . ?
P2 C19 H19A 109.0 . . ?
P2 C19 H19B 109.0 . . ?
H19A C19 H19B 107.8 . . ?
C18 C19 P2 113.01(14) . . ?
C18 C19 H19A 109.0 . . ?
C18 C19 H19B 109.0 . . ?
H17A C17 H17B 107.6 . . ?
C16 C17 H17A 108.6 . . ?
C16 C17 H17B 108.6 . . ?
C18 C17 H17A 108.6 . . ?
C18 C17 H17B 108.6 . . ?
C18 C17 C16 114.53(16) . . ?
C46 C47 H47 121.1 . . ?
C48 C47 C46 117.75(17) . . ?
C48 C47 H47 121.1 . . ?
C49 C48 C51 117.91(17) . . ?
C47 C48 C49 121.24(17) . . ?
C47 C48 C51 120.85(17) . . ?
C29 C30 C34 119.64(18) . . ?
C31 C30 C29 120.82(18) . . ?
C31 C30 C34 119.54(17) . . ?
P1 C16 H16A 107.1 . . ?
P1 C16 H16B 107.1 . . ?
C17 C16 P1 120.76(14) . . ?
C17 C16 H16A 107.1 . . ?
C17 C16 H16B 107.1 . . ?
H16A C16 H16B 106.8 . . ?
F17 C51 C48 111.20(16) . . ?
F18 C51 F17 105.31(17) . . ?
F18 C51 C48 112.88(18) . . ?
F16 C51 F17 106.12(18) . . ?
F16 C51 F18 108.21(18) . . ?
F16 C51 C48 112.64(16) . . ?
C6 C7 H7A 113.0 . . ?
C6 C7 H7B 113.0 . . ?
C5 C7 C6 93.82(15) . . ?
C5 C7 H7A 113.0 . . ?
C5 C7 H7B 113.0 . . ?
H7A C7 H7B 110.4 . . ?
Rh1 C3 H3 122.5 . . ?
C4 C3 Rh1 71.80(10) . . ?
C4 C3 C5 106.86(16) . . ?
C4 C3 H3 122.5 . . ?
C5 C3 Rh1 98.34(11) . . ?
C5 C3 H3 122.5 . . ?
C14 C12 P1 113.89(16) . . ?
C14 C12 C15 106.0(2) . . ?
C15 C12 P1 107.07(15) . . ?
C13 C12 P1 112.99(16) . . ?
C13 C12 C14 108.4(2) . . ?
C13 C12 C15 108.1(2) . . ?
Rh1 C2 H2 122.6 . . ?
C6 C2 Rh1 97.56(11) . . ?
C6 C2 H2 122.6 . . ?
C1 C2 Rh1 72.21(11) . . ?
C1 C2 C6 106.77(17) . . ?
C1 C2 H2 122.6 . . ?
C11 C8 P1 106.25(13) . . ?
C11 C8 C9 108.51(18) . . ?
C9 C8 P1 113.70(15) . . ?
C10 C8 P1 112.37(14) . . ?
C10 C8 C11 107.88(19) . . ?
C10 C8 C9 107.91(18) . . ?
F2 C34 C30 112.53(16) . . ?
F3 C34 F2 104.93(17) . . ?
F3 C34 C30 112.63(18) . . ?
F1 C34 F2 106.17(19) . . ?
F1 C34 F3 107.50(19) . . ?
F1 C34 C30 112.54(17) . . ?
F6 C35 F4 105.04(19) . . ?
F6 C35 C32 112.50(17) . . ?
F4 C35 C32 111.77(17) . . ?
F5 C35 F6 106.89(18) . . ?
F5 C35 F4 107.0(2) . . ?
F5 C35 C32 113.2(2) . . ?
C19 C18 H18A 109.0 . . ?
C19 C18 H18B 109.0 . . ?
C17 C18 C19 112.93(18) . . ?
C17 C18 H18A 109.0 . . ?
C17 C18 H18B 109.0 . . ?
H18A C18 H18B 107.8 . . ?
Rh1 C1 H1 123.3 . . ?
C5 C1 Rh1 97.03(11) . . ?
C5 C1 H1 123.3 . . ?
C2 C1 Rh1 70.64(11) . . ?
C2 C1 C5 105.84(17) . . ?
C2 C1 H1 123.3 . . ?
C24 C26 H26A 109.5 . . ?
C24 C26 H26B 109.5 . . ?
C24 C26 H26C 109.5 . . ?
H26A C26 H26B 109.5 . . ?
H26A C26 H26C 109.5 . . ?
H26B C26 H26C 109.5 . . ?
F23 C59 F24 105.92(18) . . ?
F23 C59 C56 112.70(17) . . ?
F24 C59 C56 111.47(17) . . ?
F22 C59 F23 106.76(16) . . ?
F22 C59 F24 106.88(18) . . ?
F22 C59 C56 112.67(18) . . ?
C36 B1 C28 104.36(14) . . ?
C36 B1 C52 110.94(14) . . ?
C36 B1 C44 113.21(14) . . ?
C52 B1 C28 111.45(14) . . ?
C44 B1 C28 113.81(14) . . ?
C44 B1 C52 103.29(14) . . ?
F13 C50 C46 111.35(17) . . ?
F15 C50 F13 106.15(17) . . ?
F15 C50 F14 107.64(19) . . ?
F15 C50 C46 113.35(18) . . ?
F14 C50 F13 105.25(19) . . ?
F14 C50 C46 112.56(17) . . ?
C20 C21 H21A 109.5 . . ?
C20 C21 H21B 109.5 . . ?
C20 C21 H21C 109.5 . . ?
H21A C21 H21B 109.5 . . ?
H21A C21 H21C 109.5 . . ?
H21B C21 H21C 109.5 . . ?
C20 C22 H22A 109.5 . . ?
C20 C22 H22B 109.5 . . ?
C20 C22 H22C 109.5 . . ?
H22A C22 H22B 109.5 . . ?
H22A C22 H22C 109.5 . . ?
H22B C22 H22C 109.5 . . ?
C8 C11 H11A 109.5 . . ?
C8 C11 H11B 109.5 . . ?
C8 C11 H11C 109.5 . . ?
H11A C11 H11B 109.5 . . ?
H11A C11 H11C 109.5 . . ?
H11B C11 H11C 109.5 . . ?
F21 C58 F19 105.23(18) . . ?
F21 C58 C54 112.82(19) . . ?
F19 C58 C54 111.02(17) . . ?
F20 C58 F21 107.88(18) . . ?
F20 C58 F19 106.0(2) . . ?
F20 C58 C54 113.35(18) . . ?
C20 C23 H23A 109.5 . . ?
C20 C23 H23B 109.5 . . ?
C20 C23 H23C 109.5 . . ?
H23A C23 H23B 109.5 . . ?
H23A C23 H23C 109.5 . . ?
H23B C23 H23C 109.5 . . ?
C8 C9 H9A 109.5 . . ?
C8 C9 H9B 109.5 . . ?
C8 C9 H9C 109.5 . . ?
H9A C9 H9B 109.5 . . ?
H9A C9 H9C 109.5 . . ?
H9B C9 H9C 109.5 . . ?
C24 C25 H25A 109.5 . . ?
C24 C25 H25B 109.5 . . ?
C24 C25 H25C 109.5 . . ?
H25A C25 H25B 109.5 . . ?
H25A C25 H25C 109.5 . . ?
H25B C25 H25C 109.5 . . ?
C8 C10 H10A 109.5 . . ?
C8 C10 H10B 109.5 . . ?
C8 C10 H10C 109.5 . . ?
H10A C10 H10B 109.5 . . ?
H10A C10 H10C 109.5 . . ?
H10B C10 H10C 109.5 . . ?
C24 C27 H27A 109.5 . . ?
C24 C27 H27B 109.5 . . ?
C24 C27 H27C 109.5 . . ?
H27A C27 H27B 109.5 . . ?
H27A C27 H27C 109.5 . . ?
H27B C27 H27C 109.5 . . ?
C12 C14 H14A 109.5 . . ?
C12 C14 H14B 109.5 . . ?
C12 C14 H14C 109.5 . . ?
H14A C14 H14B 109.5 . . ?
H14A C14 H14C 109.5 . . ?
H14B C14 H14C 109.5 . . ?
C12 C15 H15A 109.5 . . ?
C12 C15 H15B 109.5 . . ?
C12 C15 H15C 109.5 . . ?
H15A C15 H15B 109.5 . . ?
H15A C15 H15C 109.5 . . ?
H15B C15 H15C 109.5 . . ?
C12 C13 H13A 109.5 . . ?
C12 C13 H13B 109.5 . . ?
C12 C13 H13C 109.5 . . ?
H13A C13 H13B 109.5 . . ?
H13A C13 H13C 109.5 . . ?
H13B C13 H13C 109.5 . . ?

loop_
_geom_bond_atom_site_label_1
_geom_bond_atom_site_label_2
_geom_bond_distance
_geom_bond_site_symmetry_2
_geom_bond_publ_flag
Rh1 P1 2.4412(5) . ?
Rh1 P2 2.4252(5) . ?
Rh1 C4 2.1782(17) . ?
Rh1 C3 2.1653(17) . ?
Rh1 C2 2.1720(18) . ?
Rh1 C1 2.1920(18) . ?
P1 C16 1.857(2) . ?
P1 C12 1.922(2) . ?
P1 C8 1.906(2) . ?
P2 C24 1.891(2) . ?
P2 C20 1.926(2) . ?
P2 C19 1.844(2) . ?
F23 C59 1.337(2) . ?
F10 C43 1.337(2) . ?
F2 C34 1.342(3) . ?
F24 C59 1.351(3) . ?
F11 C43 1.338(2) . ?
F13 C50 1.347(3) . ?
F12 C43 1.344(2) . ?
F21 C58 1.338(2) . ?
F17 C51 1.343(2) . ?
F15 C50 1.329(2) . ?
F19 C58 1.355(3) . ?
F22 C59 1.337(2) . ?
F6 C35 1.330(3) . ?
F3 C34 1.330(2) . ?
F18 C51 1.326(2) . ?
F16 C51 1.324(2) . ?
F4 C35 1.339(3) . ?
F20 C58 1.329(3) . ?
F1 C34 1.325(3) . ?
F14 C50 1.331(3) . ?
F8 C42 1.329(3) . ?
F5 C35 1.326(3) . ?
F9 C42 1.305(2) . ?
C28 C33 1.403(3) . ?
C28 C29 1.402(3) . ?
C28 B1 1.642(3) . ?
F7 C42 1.297(3) . ?
C36 C37 1.400(2) . ?
C36 C41 1.400(2) . ?
C36 B1 1.638(3) . ?
C52 C57 1.399(3) . ?
C52 C53 1.399(3) . ?
C52 B1 1.640(3) . ?
C37 H37 0.9500 . ?
C37 C38 1.398(3) . ?
C40 C41 1.391(3) . ?
C40 C43 1.497(3) . ?
C40 C39 1.387(3) . ?
C41 H41 0.9500 . ?
C55 H55 0.9500 . ?
C55 C56 1.382(3) . ?
C55 C54 1.387(3) . ?
C44 C45 1.403(3) . ?
C44 C49 1.400(3) . ?
C44 B1 1.639(3) . ?
C38 C39 1.389(3) . ?
C38 C42 1.506(3) . ?
C4 H4 1.0000 . ?
C4 C6 1.538(3) . ?
C4 C3 1.393(3) . ?
C46 C45 1.393(3) . ?
C46 C47 1.392(3) . ?
C46 C50 1.495(3) . ?
C56 C57 1.395(3) . ?
C56 C59 1.498(3) . ?
C6 H6 1.0000 . ?
C6 C7 1.543(3) . ?
C6 C2 1.533(3) . ?
C33 H33 0.9500 . ?
C33 C32 1.389(3) . ?
C57 H57 0.9500 . ?
C29 H29 0.9500 . ?
C29 C30 1.396(3) . ?
C5 H5 1.0000 . ?
C5 C7 1.542(3) . ?
C5 C3 1.531(3) . ?
C5 C1 1.538(3) . ?
C53 H53 0.9500 . ?
C53 C54 1.396(3) . ?
C31 H31 0.9500 . ?
C31 C32 1.385(3) . ?
C31 C30 1.389(3) . ?
C32 C35 1.500(3) . ?
C24 C26 1.533(3) . ?
C24 C25 1.541(3) . ?
C24 C27 1.530(3) . ?
C45 H45 0.9500 . ?
C39 H39 0.9500 . ?
C49 H49 0.9500 . ?
C49 C48 1.393(3) . ?
C20 C21 1.537(3) . ?
C20 C22 1.532(3) . ?
C20 C23 1.539(3) . ?
C54 C58 1.492(3) . ?
C19 H19A 0.9900 . ?
C19 H19B 0.9900 . ?
C19 C18 1.538(3) . ?
C17 H17A 0.9900 . ?
C17 H17B 0.9900 . ?
C17 C16 1.534(3) . ?
C17 C18 1.518(3) . ?
C47 H47 0.9500 . ?
C47 C48 1.385(3) . ?
C48 C51 1.497(3) . ?
C30 C34 1.500(3) . ?
C16 H16A 0.9900 . ?
C16 H16B 0.9900 . ?
C7 H7A 0.9900 . ?
C7 H7B 0.9900 . ?
C3 H3 1.0000 . ?
C12 C14 1.522(3) . ?
C12 C15 1.534(3) . ?
C12 C13 1.517(3) . ?
C2 H2 1.0000 . ?
C2 C1 1.390(3) . ?
C8 C11 1.539(3) . ?
C8 C9 1.540(3) . ?
C8 C10 1.532(3) . ?
C18 H18A 0.9900 . ?
C18 H18B 0.9900 . ?
C1 H1 1.0000 . ?
C26 H26A 0.9800 . ?
C26 H26B 0.9800 . ?
C26 H26C 0.9800 . ?
C21 H21A 0.9800 . ?
C21 H21B 0.9800 . ?
C21 H21C 0.9800 . ?
C22 H22A 0.9800 . ?
C22 H22B 0.9800 . ?
C22 H22C 0.9800 . ?
C11 H11A 0.9800 . ?
C11 H11B 0.9800 . ?
C11 H11C 0.9800 . ?
C23 H23A 0.9800 . ?
C23 H23B 0.9800 . ?
C23 H23C 0.9800 . ?
C9 H9A 0.9800 . ?
C9 H9B 0.9800 . ?
C9 H9C 0.9800 . ?
C25 H25A 0.9800 . ?
C25 H25B 0.9800 . ?
C25 H25C 0.9800 . ?
C10 H10A 0.9800 . ?
C10 H10B 0.9800 . ?
C10 H10C 0.9800 . ?
C27 H27A 0.9800 . ?
C27 H27B 0.9800 . ?
C27 H27C 0.9800 . ?
C14 H14A 0.9800 . ?
C14 H14B 0.9800 . ?
C14 H14C 0.9800 . ?
C15 H15A 0.9800 . ?
C15 H15B 0.9800 . ?
C15 H15C 0.9800 . ?
C13 H13A 0.9800 . ?
C13 H13B 0.9800 . ?
C13 H13C 0.9800 . ?

loop_
_geom_torsion_atom_site_label_1
_geom_torsion_atom_site_label_2
_geom_torsion_atom_site_label_3
_geom_torsion_atom_site_label_4
_geom_torsion
_geom_torsion_site_symmetry_1
_geom_torsion_site_symmetry_2
_geom_torsion_site_symmetry_3
_geom_torsion_site_symmetry_4
_geom_torsion_publ_flag
Rh1 P1 C16 C17 -67.06(17) . . . . ?
Rh1 P2 C24 C26 -60.00(17) . . . . ?
Rh1 P2 C24 C25 55.97(16) . . . . ?
Rh1 P2 C24 C27 175.65(16) . . . . ?
Rh1 P2 C19 C18 46.91(17) . . . . ?
Rh1 C4 C6 C7 106.66(13) . . . . ?
Rh1 C4 C6 C2 3.23(15) . . . . ?
Rh1 C4 C3 C5 -93.43(13) . . . . ?
Rh1 C2 C1 C5 92.01(13) . . . . ?
P2 C19 C18 C17 -118.40(17) . . . . ?
C28 C33 C32 C31 3.0(3) . . . . ?
C28 C33 C32 C35 -176.77(17) . . . . ?
C28 C29 C30 C31 3.4(3) . . . . ?
C28 C29 C30 C34 -177.08(17) . . . . ?
C36 C37 C38 C39 -3.1(3) . . . . ?
C36 C37 C38 C42 176.17(17) . . . . ?
C52 C53 C54 C55 0.1(3) . . . . ?
C52 C53 C54 C58 -175.10(18) . . . . ?
C37 C36 C41 C40 1.1(3) . . . . ?
C37 C36 B1 C28 -97.18(19) . . . . ?
C37 C36 B1 C52 142.67(17) . . . . ?
C37 C36 B1 C44 27.1(2) . . . . ?
C37 C38 C39 C40 1.5(3) . . . . ?
C37 C38 C42 F8 -44.0(3) . . . . ?
C37 C38 C42 F9 -161.6(2) . . . . ?
C37 C38 C42 F7 73.5(3) . . . . ?
C41 C36 C37 C38 1.7(3) . . . . ?
C41 C36 B1 C28 77.16(19) . . . . ?
C41 C36 B1 C52 -43.0(2) . . . . ?
C41 C36 B1 C44 -158.57(16) . . . . ?
C41 C40 C43 F10 -177.44(16) . . . . ?
C41 C40 C43 F11 -57.1(2) . . . . ?
C41 C40 C43 F12 62.8(2) . . . . ?
C41 C40 C39 C38 1.2(3) . . . . ?
C55 C56 C57 C52 -0.3(3) . . . . ?
C55 C56 C59 F23 -111.8(2) . . . . ?
C55 C56 C59 F24 129.20(19) . . . . ?
C55 C56 C59 F22 9.0(3) . . . . ?
C55 C54 C58 F21 14.8(3) . . . . ?
C55 C54 C58 F19 -103.0(2) . . . . ?
C55 C54 C58 F20 137.8(2) . . . . ?
C44 C49 C48 C47 1.6(3) . . . . ?
C44 C49 C48 C51 -179.01(17) . . . . ?
C4 C6 C7 C5 -51.63(16) . . . . ?
C4 C6 C2 Rh1 -3.25(15) . . . . ?
C4 C6 C2 C1 70.37(18) . . . . ?
C46 C47 C48 C49 0.9(3) . . . . ?
C46 C47 C48 C51 -178.41(17) . . . . ?
C56 C55 C54 C53 -0.9(3) . . . . ?
C56 C55 C54 C58 174.23(18) . . . . ?
C6 C4 C3 Rh1 92.24(12) . . . . ?
C6 C4 C3 C5 -1.19(19) . . . . ?
C6 C2 C1 Rh1 -92.72(13) . . . . ?
C6 C2 C1 C5 -0.71(19) . . . . ?
C33 C28 C29 C30 -2.1(3) . . . . ?
C33 C28 B1 C36 -74.61(19) . . . . ?
C33 C28 B1 C52 45.2(2) . . . . ?
C33 C28 B1 C44 161.50(16) . . . . ?
C33 C32 C35 F6 -54.7(3) . . . . ?
C33 C32 C35 F4 63.2(3) . . . . ?
C33 C32 C35 F5 -176.0(2) . . . . ?
C57 C52 C53 C54 0.6(3) . . . . ?
C57 C52 B1 C28 33.2(2) . . . . ?
C57 C52 B1 C36 149.07(17) . . . . ?
C57 C52 B1 C44 -89.33(19) . . . . ?
C57 C56 C59 F23 69.9(2) . . . . ?
C57 C56 C59 F24 -49.0(2) . . . . ?
C57 C56 C59 F22 -169.19(18) . . . . ?
C29 C28 C33 C32 -1.1(3) . . . . ?
C29 C28 B1 C36 99.79(19) . . . . ?
C29 C28 B1 C52 -140.41(17) . . . . ?
C29 C28 B1 C44 -24.1(2) . . . . ?
C29 C30 C34 F2 31.4(3) . . . . ?
C29 C30 C34 F3 149.77(18) . . . . ?
C29 C30 C34 F1 -88.5(2) . . . . ?
C53 C52 C57 C56 -0.5(3) . . . . ?
C53 C52 B1 C28 -152.32(16) . . . . ?
C53 C52 B1 C36 -36.5(2) . . . . ?
C53 C52 B1 C44 85.11(19) . . . . ?
C53 C54 C58 F21 -169.96(18) . . . . ?
C53 C54 C58 F19 72.2(2) . . . . ?
C53 C54 C58 F20 -47.0(3) . . . . ?
C31 C32 C35 F6 125.5(2) . . . . ?
C31 C32 C35 F4 -116.6(2) . . . . ?
C31 C32 C35 F5 4.2(3) . . . . ?
C31 C30 C34 F2 -149.11(18) . . . . ?
C31 C30 C34 F3 -30.7(3) . . . . ?
C31 C30 C34 F1 91.0(2) . . . . ?
C32 C31 C30 C29 -1.4(3) . . . . ?
C32 C31 C30 C34 179.10(17) . . . . ?
C24 P2 C19 C18 172.45(15) . . . . ?
C45 C44 C49 C48 -3.5(3) . . . . ?
C45 C44 B1 C28 152.88(16) . . . . ?
C45 C44 B1 C36 33.9(2) . . . . ?
C45 C44 B1 C52 -86.13(19) . . . . ?
C45 C46 C47 C48 -1.4(3) . . . . ?
C45 C46 C50 F13 66.2(2) . . . . ?
C45 C46 C50 F15 -174.23(17) . . . . ?
C45 C46 C50 F14 -51.8(3) . . . . ?
C43 C40 C41 C36 177.04(17) . . . . ?
C43 C40 C39 C38 -178.41(17) . . . . ?
C39 C40 C41 C36 -2.6(3) . . . . ?
C39 C40 C43 F10 2.2(3) . . . . ?
C39 C40 C43 F11 122.6(2) . . . . ?
C39 C40 C43 F12 -117.5(2) . . . . ?
C39 C38 C42 F8 135.3(2) . . . . ?
C39 C38 C42 F9 17.6(3) . . . . ?
C39 C38 C42 F7 -107.3(2) . . . . ?
C49 C44 C45 C46 3.1(3) . . . . ?
C49 C44 B1 C28 -33.5(2) . . . . ?
C49 C44 B1 C36 -152.49(16) . . . . ?
C49 C44 B1 C52 87.45(19) . . . . ?
C49 C48 C51 F17 -70.1(2) . . . . ?
C49 C48 C51 F18 171.80(18) . . . . ?
C49 C48 C51 F16 48.9(2) . . . . ?
C20 P2 C24 C26 68.04(18) . . . . ?
C20 P2 C24 C25 -175.98(15) . . . . ?
C20 P2 C24 C27 -56.3(2) . . . . ?
C20 P2 C19 C18 -72.88(16) . . . . ?
C54 C55 C56 C57 1.0(3) . . . . ?
C54 C55 C56 C59 -177.23(18) . . . . ?
C42 C38 C39 C40 -177.70(17) . . . . ?
C19 P2 C24 C26 175.37(16) . . . . ?
C19 P2 C24 C25 -68.66(17) . . . . ?
C19 P2 C24 C27 51.0(2) . . . . ?
C47 C46 C45 C44 -0.7(3) . . . . ?
C47 C46 C50 F13 -113.6(2) . . . . ?
C47 C46 C50 F15 6.0(3) . . . . ?
C47 C46 C50 F14 128.5(2) . . . . ?
C47 C48 C51 F17 109.3(2) . . . . ?
C47 C48 C51 F18 -8.8(3) . . . . ?
C47 C48 C51 F16 -131.7(2) . . . . ?
C30 C31 C32 C33 -1.7(3) . . . . ?
C30 C31 C32 C35 178.09(17) . . . . ?
C16 C17 C18 C19 53.7(2) . . . . ?
C7 C6 C2 Rh1 -106.62(13) . . . . ?
C7 C6 C2 C1 -33.00(19) . . . . ?
C7 C5 C3 Rh1 -106.12(13) . . . . ?
C7 C5 C3 C4 -32.70(19) . . . . ?
C7 C5 C1 Rh1 106.03(13) . . . . ?
C7 C5 C1 C2 34.22(19) . . . . ?
C3 C4 C6 C7 34.67(18) . . . . ?
C3 C4 C6 C2 -68.76(18) . . . . ?
C3 C5 C7 C6 50.79(16) . . . . ?
C3 C5 C1 Rh1 2.65(15) . . . . ?
C3 C5 C1 C2 -69.15(18) . . . . ?
C12 P1 C16 C17 177.75(16) . . . . ?
C2 C6 C7 C5 50.78(17) . . . . ?
C8 P1 C16 C17 63.59(18) . . . . ?
C18 C17 C16 P1 52.9(2) . . . . ?
C1 C5 C7 C6 -51.33(16) . . . . ?
C1 C5 C3 Rh1 -2.70(15) . . . . ?
C1 C5 C3 C4 70.72(18) . . . . ?
C59 C56 C57 C52 177.94(17) . . . . ?
B1 C28 C33 C32 173.83(17) . . . . ?
B1 C28 C29 C30 -176.76(17) . . . . ?
B1 C36 C37 C38 176.27(16) . . . . ?
B1 C36 C41 C40 -173.68(16) . . . . ?
B1 C52 C57 C56 174.23(17) . . . . ?
B1 C52 C53 C54 -174.20(16) . . . . ?
B1 C44 C45 C46 177.10(16) . . . . ?
B1 C44 C49 C48 -177.51(16) . . . . ?
C50 C46 C45 C44 179.53(17) . . . . ?
C50 C46 C47 C48 178.36(17) . . . . ?
